data_4121690
loop_
_publ_author_name
'Su, Yuanting'
'Zheng, Xin'
'Wang, Xingyong'
'Zhang, Xuan'
'Sui, Yunxia'
'Wang, Xinping'

_publ_section_title
;
 Two stable phosphorus-containing four-membered ring radical cations with
 inverse spin density distributions.
;
_journal_issue 17
_journal_name_full 'Journal of the American Chemical Society'
_journal_page_first 6251
_journal_page_last 6254
_journal_paper_doi 10.1021/ja502675d
_journal_volume 136
_journal_year 2014
_chemical_formula_moiety 'C24 H56 N4 P4'
_chemical_formula_sum 'C24 H56 N4 P4'
_chemical_formula_weight 524.61
_chemical_name_systematic
; 
 ? 
;
_space_group_IT_number 67
_symmetry_cell_setting orthorhombic
_symmetry_space_group_name_Hall '-C 2a 2'
_symmetry_space_group_name_H-M 'C m m a'
_atom_sites_solution_hydrogens geom
_atom_sites_solution_primary direct
_atom_sites_solution_secondary difmap
_audit_creation_method SHELXL-97
_cell_angle_alpha 90.00
_cell_angle_beta 90.00
_cell_angle_gamma 90.00
_cell_formula_units_Z 8
_cell_length_a 34.601(6)
_cell_length_b 24.181(4)
_cell_length_c 7.6392(13)
_cell_measurement_reflns_used 9888
_cell_measurement_temperature 123(2)
_cell_measurement_theta_max 27.45
_cell_measurement_theta_min 2.35
_cell_volume 6391.6(19)
_computing_cell_refinement 'Bruker SAINT'
_computing_data_collection 'Bruker APEX II'
_computing_data_reduction 'Bruker SAINT'
_computing_molecular_graphics 'Bruker SHELXTL'
_computing_publication_material 'Bruker SHELXTL'
_computing_structure_refinement 'SHELXL-97 (Sheldrick, 2008)'
_computing_structure_solution 'SHELXS-97 (Sheldrick, 2008)'
_diffrn_ambient_temperature 123(2)
_diffrn_measured_fraction_theta_full 0.986
_diffrn_measured_fraction_theta_max 0.986
_diffrn_radiation_monochromator graphite
_diffrn_radiation_source 'fine-focus sealed tube'
_diffrn_radiation_type MoK\a
_diffrn_radiation_wavelength 0.71073
_diffrn_reflns_av_R_equivalents 0.0594
_diffrn_reflns_av_sigmaI/netI 0.0510
_diffrn_reflns_limit_h_max 44
_diffrn_reflns_limit_h_min -44
_diffrn_reflns_limit_k_max 31
_diffrn_reflns_limit_k_min -31
_diffrn_reflns_limit_l_max 5
_diffrn_reflns_limit_l_min -9
_diffrn_reflns_number 25689
_diffrn_reflns_theta_full 27.45
_diffrn_reflns_theta_max 27.45
_diffrn_reflns_theta_min 1.18
_exptl_absorpt_coefficient_mu 0.254
_exptl_absorpt_correction_T_max 0.9323
_exptl_absorpt_correction_T_min 0.9186
_exptl_absorpt_correction_type multi-scan
_exptl_absorpt_process_details 'SADABS (Bruker, 2000)'
_exptl_crystal_colour colorless
_exptl_crystal_density_diffrn 1.090
_exptl_crystal_density_method 'not measured'
_exptl_crystal_description block
_exptl_crystal_F_000 2304
_exptl_crystal_size_max 0.34
_exptl_crystal_size_mid 0.30
_exptl_crystal_size_min 0.28
_refine_diff_density_max 2.721
_refine_diff_density_min -1.758
_refine_diff_density_rms 0.496
_refine_ls_extinction_coef 0.47(5)
_refine_ls_extinction_expression Fc^*^=kFc[1+0.001xFc^2^\l^3^/sin(2\q)]^-1/4^
_refine_ls_extinction_method SHELXL
_refine_ls_goodness_of_fit_ref 1.535
_refine_ls_hydrogen_treatment constr
_refine_ls_matrix_type full
_refine_ls_number_parameters 263
_refine_ls_number_reflns 3755
_refine_ls_number_restraints 21
_refine_ls_restrained_S_all 1.546
_refine_ls_R_factor_all 0.1898
_refine_ls_R_factor_gt 0.1794
_refine_ls_shift/su_max 0.000
_refine_ls_shift/su_mean 0.000
_refine_ls_structure_factor_coef Fsqd
_refine_ls_weighting_details 'calc w=1/[\s^2^(Fo^2^)+(0.3000P)^2^+0.0000P] where P=(Fo^2^+2Fc^2^)/3'
_refine_ls_weighting_scheme calc
_refine_ls_wR_factor_gt 0.4648
_refine_ls_wR_factor_ref 0.4846
_reflns_number_gt 2795
_reflns_number_total 3755
_reflns_threshold_expression >2sigma(I)
_cod_data_source_file ja502675d_si_004.cif
_cod_data_source_block 11
_cod_depositor_comments
;
The following automatic conversions were performed:

'_symmetry_cell_setting' value 'Orthorhombic' changed to
'orthorhombic' according to
/usr/data/users/saulius/crontab/automatic-downloads/rss-feeds/ACS/lib/dictionaries/cif_core.dic
dictionary named 'cif_core.dic' version 2.4.2 from 2011-04-26.

Automatic conversion script
Id: cif_fix_values 2281 2013-09-26 08:29:07Z andrius 

 Adding full bibliography for 4121688--4121691.cif.
;
_cod_original_cell_volume 6391.7(18)
_cod_original_sg_symbol_Hall '-C 2b 2'
_cod_original_sg_symbol_H-M 'Cmma '
_cod_database_code 4121690

loop_
_symmetry_equiv_pos_as_xyz
'x, y, z'
'-x, -y+1/2, z'
'-x, y+1/2, -z'
'x, -y, -z'
'x+1/2, y+1/2, z'
'-x+1/2, -y+1, z'
'-x+1/2, y+1, -z'
'x+1/2, -y+1/2, -z'
'-x, -y, -z'
'x, y-1/2, -z'
'x, -y-1/2, z'
'-x, y, z'
'-x+1/2, -y+1/2, -z'
'x+1/2, y, -z'
'x+1/2, -y, z'
'-x+1/2, y+1/2, z'

loop_
_atom_site_label
_atom_site_type_symbol
_atom_site_fract_x
_atom_site_fract_y
_atom_site_fract_z
_atom_site_U_iso_or_equiv
_atom_site_adp_type
_atom_site_occupancy
_atom_site_symmetry_multiplicity
_atom_site_calc_flag
_atom_site_refinement_flags
C1 C 0.0000 0.42172(17) 0.3666(6) 0.0253(11) Uani 1 2 d S
H1 H 0.0000 0.4490 0.4576 0.030 Uiso 1 2 d SR
C2 C 0.03584(13) 0.43285(19) 0.2579(7) 0.0527(13) Uani 1 1 d D
H2A H 0.0343 0.4694 0.2092 0.079 Uiso 1 1 d R
H2B H 0.0586 0.4299 0.3293 0.079 Uiso 1 1 d R
H2C H 0.0371 0.4062 0.1650 0.079 Uiso 1 1 d R
C3 C 0.0000 0.36296(19) 0.6374(6) 0.0312(12) Uani 1 2 d SD
H3A H -0.0037 0.3248 0.6672 0.037 Uiso 0.50 1 d PR
C4 C -0.0300(3) 0.3958(4) 0.7271(14) 0.045(2) Uani 0.50 1 d PD
H4A H -0.0551 0.3851 0.6854 0.068 Uiso 0.50 1 d PR
H4B H -0.0282 0.3885 0.8503 0.068 Uiso 0.50 1 d PR
H4C H -0.0261 0.4345 0.7062 0.068 Uiso 0.50 1 d PR
C5 C 0.11913(15) 0.26132(19) 0.3617(8) 0.0246(17) Uani 0.50 1 d PD
H5A H 0.1379 0.2578 0.2699 0.030 Uiso 0.50 1 d PR
C6 C 0.12001(18) 0.3217(2) 0.4239(10) 0.0397(18) Uani 0.50 1 d PD
H6A H 0.1124 0.3461 0.3310 0.060 Uiso 0.50 1 d PR
H6B H 0.1026 0.3258 0.5207 0.060 Uiso 0.50 1 d PR
H6C H 0.1458 0.3307 0.4609 0.060 Uiso 0.50 1 d PR
C7 C 0.1309(2) 0.2234(3) 0.5095(9) 0.045(2) Uani 0.50 1 d PD
H7A H 0.1304 0.1857 0.4704 0.067 Uiso 0.50 1 d PR
H7B H 0.1566 0.2328 0.5462 0.067 Uiso 0.50 1 d PR
H7C H 0.1134 0.2279 0.6061 0.067 Uiso 0.50 1 d PR
C8 C 0.07987(15) 0.2390(3) 0.0955(7) 0.028(2) Uani 0.50 1 d PD
H8A H 0.0539 0.2284 0.0668 0.034 Uiso 0.50 1 d PR
C9 C 0.1059(3) 0.1917(3) 0.0360(10) 0.0391(19) Uani 0.50 1 d PD
H9A H 0.1001 0.1583 0.0985 0.059 Uiso 0.50 1 d PR
H9B H 0.1022 0.1857 -0.0872 0.059 Uiso 0.50 1 d PR
H9C H 0.1322 0.2021 0.0576 0.059 Uiso 0.50 1 d PR
C10 C 0.0894(3) 0.2921(4) -0.0043(10) 0.047(2) Uani 0.50 1 d PD
H10A H 0.0724 0.3209 0.0351 0.070 Uiso 0.50 1 d PR
H10B H 0.1157 0.3027 0.0173 0.070 Uiso 0.50 1 d PR
H10C H 0.0857 0.2862 -0.1274 0.070 Uiso 0.50 1 d PR
C11 C 0.13055(16) 0.5119(2) 0.1363(8) 0.0293(14) Uani 0.50 1 d P
H11A H 0.1116 0.5086 0.2274 0.035 Uiso 0.50 1 d PR
C12 C 0.12963(18) 0.5724(2) 0.0765(11) 0.0411(19) Uani 0.50 1 d P
H12A H 0.1375 0.5966 0.1698 0.062 Uiso 0.50 1 d PR
H12B H 0.1469 0.5767 -0.0207 0.062 Uiso 0.50 1 d PR
H12C H 0.1038 0.5817 0.0404 0.062 Uiso 0.50 1 d PR
C13 C 0.1189(2) 0.4744(3) -0.0087(10) 0.0410(19) Uani 0.50 1 d P
H13A H 0.1196 0.4368 0.0319 0.062 Uiso 0.50 1 d PR
H13B H 0.0931 0.4835 -0.0448 0.062 Uiso 0.50 1 d PR
H13C H 0.1362 0.4785 -0.1060 0.062 Uiso 0.50 1 d PR
C14 C 0.17029(15) 0.4895(2) 0.4033(7) 0.0258(14) Uani 0.50 1 d P
H14A H 0.1962 0.4792 0.4339 0.031 Uiso 0.50 1 d PR
C15 C 0.1606(3) 0.5429(4) 0.5005(13) 0.049(2) Uani 0.50 1 d P
H15A H 0.1774 0.5719 0.4602 0.074 Uiso 0.50 1 d PR
H15B H 0.1342 0.5530 0.4785 0.074 Uiso 0.50 1 d PR
H15C H 0.1643 0.5375 0.6239 0.074 Uiso 0.50 1 d PR
C16 C 0.1444(3) 0.4426(3) 0.4656(11) 0.0392(18) Uani 0.50 1 d P
H16A H 0.1502 0.4088 0.4052 0.059 Uiso 0.50 1 d PR
H16B H 0.1481 0.4374 0.5891 0.059 Uiso 0.50 1 d PR
H16C H 0.1180 0.4529 0.4437 0.059 Uiso 0.50 1 d PR
C17 C 0.24937(17) 0.3284(2) 0.1323(8) 0.0270(13) Uani 0.50 1 d P
H17A H 0.2458 0.3023 0.0390 0.032 Uiso 0.50 1 d PR
C18 C 0.2155(2) 0.3225(3) 0.2558(11) 0.0432(19) Uani 0.50 1 d P
H18A H 0.1919 0.3324 0.1971 0.065 Uiso 0.50 1 d PR
H18B H 0.2139 0.2848 0.2942 0.065 Uiso 0.50 1 d PR
H18C H 0.2192 0.3462 0.3553 0.065 Uiso 0.50 1 d PR
C19 C 0.2873(2) 0.3120(3) 0.2267(11) 0.0445(19) Uani 0.50 1 d P
H19A H 0.3091 0.3159 0.1496 0.067 Uiso 0.50 1 d PR
H19B H 0.2907 0.3357 0.3263 0.067 Uiso 0.50 1 d PR
H19C H 0.2855 0.2743 0.2652 0.067 Uiso 0.50 1 d PR
C20 C 0.2483(3) 0.3872(4) -0.1393(9) 0.035(2) Uani 0.50 1 d P
H20A H 0.2514 0.4254 -0.1702 0.042 Uiso 0.50 1 d PR
C21 C 0.2089(2) 0.3697(4) -0.2004(10) 0.051(2) Uani 0.50 1 d P
H21A H 0.1896 0.3904 -0.1387 0.077 Uiso 0.50 1 d PR
H21B H 0.2067 0.3767 -0.3237 0.077 Uiso 0.50 1 d PR
H21C H 0.2054 0.3309 -0.1784 0.077 Uiso 0.50 1 d PR
C22 C 0.2802(2) 0.3542(4) -0.2299(10) 0.0463(19) Uani 0.50 1 d P
H22A H 0.3051 0.3660 -0.1880 0.069 Uiso 0.50 1 d PR
H22B H 0.2771 0.3153 -0.2081 0.069 Uiso 0.50 1 d PR
H22C H 0.2784 0.3611 -0.3534 0.069 Uiso 0.50 1 d PR
C4' C 0.0412(3) 0.3800(5) 0.7027(15) 0.050(3) Uani 0.50 1 d PD
H4'A H 0.0604 0.3590 0.6410 0.076 Uiso 0.50 1 d PR
H4'B H 0.0452 0.4187 0.6818 0.076 Uiso 0.50 1 d PR
H4'C H 0.0432 0.3726 0.8258 0.076 Uiso 0.50 1 d PR
N1 N 0.0000 0.36684(16) 0.4465(6) 0.0297(11) Uani 1 2 d SD
N2 N 0.08137(10) 0.2500 0.2857(5) 0.0283(11) Uani 1 2 d SD
N3 N 0.16868(12) 0.4954(2) 0.2127(6) 0.0259(12) Uani 0.50 1 d P
N4 N 0.2530(2) 0.3832(3) 0.0528(8) 0.034(2) Uani 0.50 1 d P
P1 P 0.0000 0.31075(4) 0.31079(14) 0.0199(8) Uani 1 2 d S
P2 P 0.04222(3) 0.2500 0.41792(14) 0.0211(8) Uani 1 2 d S
P3 P 0.20774(4) 0.49852(6) 0.08105(18) 0.0236(8) Uani 0.50 1 d P
P4 P 0.25089(4) 0.43925(5) 0.18804(19) 0.0223(8) Uani 0.50 1 d P

loop_
_atom_site_aniso_label
_atom_site_aniso_U_11
_atom_site_aniso_U_22
_atom_site_aniso_U_33
_atom_site_aniso_U_23
_atom_site_aniso_U_13
_atom_site_aniso_U_12
C1 0.026(2) 0.025(2) 0.025(2) 0.0014(16) 0.000 0.000
C2 0.049(2) 0.052(2) 0.058(3) 0.019(2) 0.016(2) -0.0071(18)
C3 0.050(3) 0.028(2) 0.015(2) -0.0021(17) 0.000 0.000
C4 0.054(6) 0.046(6) 0.037(5) -0.006(4) 0.024(5) -0.001(4)
C5 0.025(2) 0.023(5) 0.025(3) -0.008(2) 0.003(2) -0.0020(17)
C6 0.032(3) 0.036(3) 0.051(5) -0.018(3) 0.008(3) -0.014(3)
C7 0.035(3) 0.074(5) 0.025(4) -0.011(3) -0.013(3) 0.014(4)
C8 0.022(2) 0.045(7) 0.019(3) 0.002(2) -0.0025(18) -0.002(2)
C9 0.059(5) 0.041(4) 0.017(4) 0.000(3) -0.003(4) -0.001(3)
C10 0.065(6) 0.055(6) 0.020(4) 0.008(4) 0.009(4) -0.001(5)
C11 0.027(3) 0.032(3) 0.028(4) 0.009(3) 0.003(2) 0.004(2)
C12 0.036(3) 0.028(3) 0.059(5) 0.014(3) 0.010(3) 0.012(2)
C13 0.029(3) 0.065(5) 0.029(4) 0.010(3) -0.005(3) -0.011(3)
C14 0.023(3) 0.032(3) 0.022(3) 0.001(2) 0.002(2) 0.000(2)
C15 0.063(6) 0.055(6) 0.030(5) -0.013(4) 0.017(4) 0.003(5)
C16 0.060(5) 0.038(4) 0.020(4) 0.007(3) -0.004(4) 0.005(4)
C17 0.025(3) 0.031(3) 0.025(3) 0.001(2) -0.002(2) 0.000(2)
C18 0.051(4) 0.038(3) 0.041(5) 0.006(3) 0.011(3) -0.014(3)
C19 0.052(4) 0.037(3) 0.045(4) 0.002(3) -0.019(3) 0.011(3)
C20 0.046(4) 0.034(3) 0.025(5) -0.004(4) 0.010(5) 0.001(3)
C21 0.068(5) 0.055(4) 0.031(4) -0.007(3) -0.023(4) 0.024(4)
C22 0.055(4) 0.053(4) 0.031(4) -0.018(4) 0.012(3) -0.002(4)
C4' 0.057(6) 0.058(7) 0.037(6) -0.004(4) -0.024(4) 0.020(4)
N1 0.042(2) 0.025(2) 0.021(2) -0.0008(15) 0.000 0.000
N2 0.0174(18) 0.048(2) 0.019(2) 0.000 0.0015(13) 0.000
N3 0.020(2) 0.035(2) 0.022(3) 0.000(2) 0.0003(18) 0.0007(19)
N4 0.038(3) 0.029(3) 0.035(6) -0.002(3) 0.011(6) 0.007(2)
P1 0.0235(10) 0.0208(10) 0.0153(10) -0.0005(3) 0.000 0.000
P2 0.0214(10) 0.0264(10) 0.0154(10) 0.000 -0.0001(4) 0.000
P3 0.0242(11) 0.0314(11) 0.0151(11) 0.0001(5) -0.0001(5) 0.0023(7)
P4 0.0251(11) 0.0256(11) 0.0160(11) -0.0007(5) -0.0003(5) 0.0024(7)

loop_
_atom_type_symbol
_atom_type_description
_atom_type_scat_dispersion_real
_atom_type_scat_dispersion_imag
_atom_type_scat_source
C C 0.0033 0.0016 'International Tables Vol C Tables 4.2.6.8 and 6.1.1.4'
H H 0.0000 0.0000 'International Tables Vol C Tables 4.2.6.8 and 6.1.1.4'
N N 0.0061 0.0033 'International Tables Vol C Tables 4.2.6.8 and 6.1.1.4'
P P 0.1023 0.0942 'International Tables Vol C Tables 4.2.6.8 and 6.1.1.4'

loop_
_geom_angle_atom_site_label_1
_geom_angle_atom_site_label_2
_geom_angle_atom_site_label_3
_geom_angle
_geom_angle_site_symmetry_1
_geom_angle_site_symmetry_3
N1 C1 C2 113.0(3) . 12
N1 C1 C2 113.0(3) . .
C2 C1 C2 109.7(5) 12 .
N1 C1 H1 108.8 . .
C2 C1 H1 105.9 12 .
C2 C1 H1 105.9 . .
C1 C2 H2A 109.3 . .
C1 C2 H2B 110.3 . .
H2A C2 H2B 109.5 . .
C1 C2 H2C 108.8 . .
H2A C2 H2C 109.5 . .
H2B C2 H2C 109.5 . .
N1 C3 C4 115.4(5) . 12
N1 C3 C4 115.4(5) . .
C4 C3 C4 89.4(8) 12 .
N1 C3 C4' 107.5(5) . .
C4 C3 C4' 21.5(4) 12 .
C4 C3 C4' 110.5(6) . .
N1 C3 C4' 107.5(5) . 12
C4 C3 C4' 110.5(6) 12 12
C4 C3 C4' 21.5(4) . 12
C4' C3 C4' 131.2(7) . 12
N1 C3 H3A 107.4 . .
C4 C3 H3A 120.0 12 .
C4 C3 H3A 108.2 . .
C4' C3 H3A 107.4 . .
C4' C3 H3A 93.2 12 .
C4' C4 C3 88.1(16) 12 .
C4' C4 H4A 26.4 12 .
C3 C4 H4A 109.7 . .
C4' C4 H4B 103.8 12 .
C3 C4 H4B 108.2 . .
H4A C4 H4B 109.5 . .
C4' C4 H4C 133.5 12 .
C3 C4 H4C 110.5 . .
H4A C4 H4C 109.5 . .
H4B C4 H4C 109.5 . .
C5 C5 C7 107.1(4) 11_565 11_565
C5 C5 N2 79.16(18) 11_565 .
C7 C5 N2 134.9(6) 11_565 .
C5 C5 C7 52.7(4) 11_565 .
C7 C5 C7 54.4(7) 11_565 .
N2 C5 C7 115.3(4) . .
C5 C5 C6 161.9(4) 11_565 .
C7 C5 C6 55.7(5) 11_565 .
N2 C5 C6 108.7(4) . .
C7 C5 C6 109.9(6) . .
C5 C5 H5A 84.9 11_565 .
C7 C5 H5A 117.6 11_565 .
N2 C5 H5A 107.4 . .
C7 C5 H5A 108.0 . .
C6 C5 H5A 107.3 . .
C7 C6 C5 51.4(4) 11_565 .
C7 C6 H6A 161.5 11_565 .
C5 C6 H6A 110.5 . .
C7 C6 H6B 83.3 11_565 .
C5 C6 H6B 108.9 . .
H6A C6 H6B 109.5 . .
C7 C6 H6C 77.2 11_565 .
C5 C6 H6C 109.0 . .
H6A C6 H6C 109.5 . .
H6B C6 H6C 109.5 . .
C5 C7 C7 72.9(4) 11_565 11_565
C5 C7 C6 72.9(5) 11_565 11_565
C7 C7 C6 145.3(4) 11_565 11_565
C5 C7 C5 20.3(4) 11_565 .
C7 C7 C5 52.7(4) 11_565 .
C6 C7 C5 93.1(5) 11_565 .
C5 C7 H7A 89.6 11_565 .
C7 C7 H7A 161.8 11_565 .
C6 C7 H7A 19.9 11_565 .
C5 C7 H7A 109.8 . .
C5 C7 H7B 119.6 11_565 .
C7 C7 H7B 76.3 11_565 .
C6 C7 H7B 127.0 11_565 .
C5 C7 H7B 108.9 . .
H7A C7 H7B 109.5 . .
C5 C7 H7C 116.9 11_565 .
C7 C7 H7C 83.6 11_565 .
C6 C7 H7C 107.0 11_565 .
C5 C7 H7C 109.7 . .
H7A C7 H7C 109.5 . .
H7B C7 H7C 109.5 . .
C8 C8 C10 132.2(6) 11_565 11_565
C8 C8 N2 79.7(3) 11_565 .
C10 C8 N2 141.2(8) 11_565 .
C8 C8 C9 138.6(4) 11_565 .
C10 C8 C9 28.3(6) 11_565 .
N2 C8 C9 114.0(5) . .
C8 C8 C10 32.9(4) 11_565 .
C10 C8 C10 99.3(9) 11_565 .
N2 C8 C10 109.4(5) . .
C9 C8 C10 110.7(5) . .
C8 C8 C9 31.0(3) 11_565 11_565
C10 C8 C9 106.4(6) 11_565 11_565
N2 C8 C9 93.4(4) . 11_565
C9 C8 C9 107.6(7) . 11_565
C10 C8 C9 20.8(4) . 11_565
C8 C8 H8A 105.5 11_565 .
C10 C8 H8A 86.6 11_565 .
N2 C8 H8A 107.8 . .
C9 C8 H8A 106.4 . .
C10 C8 H8A 108.2 . .
C9 C8 H8A 127.3 11_565 .
C10 C9 C8 44.6(8) 11_565 .
C10 C9 C8 45.9(8) 11_565 11_565
C8 C9 C8 10.3(3) . 11_565
C10 C9 H9A 118.8 11_565 .
C8 C9 H9A 111.1 . .
C8 C9 H9A 120.6 11_565 .
C10 C9 H9B 65.2 11_565 .
C8 C9 H9B 109.1 . .
C8 C9 H9B 107.3 11_565 .
H9A C9 H9B 109.5 . .
C10 C9 H9C 130.4 11_565 .
C8 C9 H9C 108.1 . .
C8 C9 H9C 99.9 11_565 .
H9A C9 H9C 109.5 . .
H9B C9 H9C 109.5 . .
C9 C10 C8 107.1(11) 11_565 11_565
C9 C10 C8 113.3(11) 11_565 .
C8 C10 C8 14.9(4) 11_565 .
C9 C10 C10 121.2(11) 11_565 11_565
C8 C10 C10 47.8(6) 11_565 11_565
C8 C10 C10 32.9(4) . 11_565
C9 C10 H10A 87.5 11_565 .
C8 C10 H10A 95.4 11_565 .
C8 C10 H10A 108.7 . .
C10 C10 H10A 136.5 11_565 .
C9 C10 H10B 22.8 11_565 .
C8 C10 H10B 109.9 11_565 .
C8 C10 H10B 110.0 . .
C10 C10 H10B 105.4 11_565 .
H10A C10 H10B 109.5 . .
C9 C10 H10C 125.1 11_565 .
C8 C10 H10C 121.9 11_565 .
C8 C10 H10C 109.7 . .
C10 C10 H10C 81.5 11_565 .
H10A C10 H10C 109.5 . .
H10B C10 H10C 109.5 . .
C13 C11 C13 55.1(7) 4_565 .
C13 C11 N3 138.2(6) 4_565 .
C13 C11 N3 111.5(5) . .
C13 C11 C12 56.2(6) 4_565 .
C13 C11 C12 110.8(6) . .
N3 C11 C12 112.9(5) . .
C13 C11 H11A 114.4 4_565 .
C13 C11 H11A 107.7 . .
N3 C11 H11A 107.4 . .
C12 C11 H11A 106.3 . .
C13 C12 C11 45.0(4) 4_565 .
C13 C12 H12A 155.0 4_565 .
C11 C12 H12A 110.6 . .
C13 C12 H12B 87.9 4_565 .
C11 C12 H12B 108.6 . .
H12A C12 H12B 109.5 . .
C13 C12 H12C 79.8 4_565 .
C11 C12 H12C 109.1 . .
H12A C12 H12C 109.5 . .
H12B C12 H12C 109.5 . .
C11 C13 C13 78.2(7) 4_565 4_565
C11 C13 C12 78.8(7) 4_565 4_565
C13 C13 C12 155.3(8) 4_565 4_565
C11 C13 C11 111.9(7) 4_565 .
C13 C13 C11 46.7(6) 4_565 .
C12 C13 C11 138.7(7) 4_565 .
C11 C13 H13A 124.0 4_565 .
C13 C13 H13A 155.0 4_565 .
C12 C13 H13A 45.4 4_565 .
C11 C13 H13A 109.3 . .
C11 C13 H13B 91.0 4_565 .
C13 C13 H13B 78.5 4_565 .
C12 C13 H13B 110.6 4_565 .
C11 C13 H13B 109.0 . .
H13A C13 H13B 109.5 . .
C11 C13 H13C 19.7 4_565 .
C13 C13 H13C 88.8 4_565 .
C12 C13 H13C 66.6 4_565 .
C11 C13 H13C 110.1 . .
H13A C13 H13C 109.5 . .
H13B C13 H13C 109.5 . .
C15 C14 N3 134.9(7) 4_566 .
C15 C14 C16 26.1(5) 4_566 .
N3 C14 C16 111.2(5) . .
C15 C14 C15 101.9(8) 4_566 .
N3 C14 C15 113.2(6) . .
C16 C14 C15 110.4(6) . .
C15 C14 C14 67.0(6) 4_566 4_566
N3 C14 C14 155.4(7) . 4_566
C16 C14 C14 86.9(5) . 4_566
C15 C14 C14 42.7(5) . 4_566
C15 C14 H14A 86.4 4_566 .
N3 C14 H14A 107.6 . .
C16 C14 H14A 106.3 . .
C15 C14 H14A 107.7 . .
C14 C14 H14A 81.6 4_566 .
C16 C15 C14 109.9(14) 4_566 4_566
C16 C15 C14 140.0(16) 4_566 .
C14 C15 C14 70.4(7) 4_566 .
C16 C15 H15A 103.6 4_566 .
C14 C15 H15A 122.6 4_566 .
C14 C15 H15A 109.2 . .
C16 C15 H15B 35.6 4_566 .
C14 C15 H15B 125.0 4_566 .
C14 C15 H15B 109.7 . .
H15A C15 H15B 109.5 . .
C16 C15 H15C 79.3 4_566 .
C14 C15 H15C 39.2 4_566 .
C14 C15 H15C 109.5 . .
H15A C15 H15C 109.5 . .
H15B C15 H15C 109.5 . .
C15 C16 C14 44.1(11) 4_566 .
C15 C16 H16A 115.5 4_566 .
C14 C16 H16A 111.2 . .
C15 C16 H16B 66.5 4_566 .
C14 C16 H16B 109.0 . .
H16A C16 H16B 109.5 . .
C15 C16 H16C 133.4 4_566 .
C14 C16 H16C 108.2 . .
H16A C16 H16C 109.5 . .
H16B C16 H16C 109.5 . .
C22 C17 C20 65.2(5) 7_545 7_545
C22 C17 N4 83.2(5) 7_545 .
C20 C17 N4 26.8(4) 7_545 .
C22 C17 C18 31.7(4) 7_545 .
C20 C17 C18 96.6(6) 7_545 .
N4 C17 C18 114.3(5) . .
C22 C17 C19 118.8(6) 7_545 .
C20 C17 C19 100.9(6) 7_545 .
N4 C17 C19 110.6(5) . .
C18 C17 C19 110.0(6) . .
C22 C17 C21 100.4(6) 7_545 7_545
C20 C17 C21 53.2(6) 7_545 7_545
N4 C17 C21 63.6(4) . 7_545
C18 C17 C21 119.0(5) . 7_545
C19 C17 C21 48.6(4) . 7_545
C22 C17 N4 93.0(5) 7_545 7_545
C20 C17 N4 49.3(4) 7_545 7_545
N4 C17 N4 23.4(4) . 7_545
C18 C17 N4 119.1(5) . 7_545
C19 C17 N4 123.4(5) . 7_545
C21 C17 N4 82.5(4) 7_545 7_545
C22 C17 C17 122.9(5) 7_545 7_545
C20 C17 C17 92.1(4) 7_545 7_545
N4 C17 C17 65.4(3) . 7_545
C18 C17 C17 129.8(6) . 7_545
C19 C17 C17 116.6(6) . 7_545
C21 C17 C17 105.5(4) 7_545 7_545
N4 C17 C17 43.3(3) 7_545 7_545
C22 C17 H17A 126.1 7_545 .
C20 C17 H17A 133.7 7_545 .
N4 C17 H17A 107.3 . .
C18 C17 H17A 107.6 . .
C19 C17 H17A 106.6 . .
C21 C17 H17A 132.1 7_545 .
N4 C17 H17A 84.4 7_545 .
C17 C17 H17A 42.3 7_545 .
C22 C18 C17 67.2(8) 7_545 .
C22 C18 H18A 78.7 7_545 .
C17 C18 H18A 110.0 . .
C22 C18 H18B 171.9 7_545 .
C17 C18 H18B 108.9 . .
H18A C18 H18B 109.5 . .
C22 C18 H18C 66.6 7_545 .
C17 C18 H18C 109.5 . .
H18A C18 H18C 109.5 . .
H18B C18 H18C 109.5 . .
C21 C19 C17 76.1(5) 7_545 .
C21 C19 H19A 75.3 7_545 .
C17 C19 H19A 110.7 . .
C21 C19 H19B 60.8 7_545 .
C17 C19 H19B 108.6 . .
H19A C19 H19B 109.5 . .
C21 C19 H19C 170.3 7_545 .
C17 C19 H19C 109.2 . .
H19A C19 H19C 109.5 . .
H19B C19 H19C 109.5 . .
N4 C20 P4 114.9(15) 7_545 7_545
N4 C20 C17 79.7(13) 7_545 7_545
P4 C20 C17 165.0(6) 7_545 7_545
N4 C20 N4 11.3(11) 7_545 .
P4 C20 N4 110.0(8) 7_545 .
C17 C20 N4 83.7(6) 7_545 .
N4 C20 C21 101.7(14) 7_545 .
P4 C20 C21 101.7(7) 7_545 .
C17 C20 C21 77.3(6) 7_545 .
N4 C20 C21 113.0(7) . .
N4 C20 C22 114.9(15) 7_545 .
P4 C20 C22 110.9(6) 7_545 .
C17 C20 C22 57.0(5) 7_545 .
N4 C20 C22 109.5(8) . .
C21 C20 C22 111.5(7) . .
N4 C20 H20A 113.0 7_545 .
P4 C20 H20A 5.6 7_545 .
C17 C20 H20A 164.5 7_545 .
N4 C20 H20A 107.2 . .
C21 C20 H20A 107.2 . .
C22 C20 H20A 108.2 . .
C19 C21 C20 103.9(6) 7_545 .
C19 C21 N4 101.9(6) 7_545 7_545
C20 C21 N4 21.8(3) . 7_545
C19 C21 C17 55.3(4) 7_545 7_545
C20 C21 C17 49.5(4) . 7_545
N4 C21 C17 48.0(4) 7_545 7_545
C19 C21 P4 135.0(6) 7_545 7_545
C20 C21 P4 36.0(4) . 7_545
N4 C21 P4 49.8(3) 7_545 7_545
C17 C21 P4 84.6(4) 7_545 7_545
C19 C21 H21A 130.3 7_545 .
C20 C21 H21A 109.4 . .
N4 C21 H21A 96.3 7_545 .
C17 C21 H21A 134.0 7_545 .
P4 C21 H21A 91.2 7_545 .
C19 C21 H21B 92.4 7_545 .
C20 C21 H21B 109.2 . .
N4 C21 H21B 131.0 7_545 .
C17 C21 H21B 116.1 7_545 .
P4 C21 H21B 87.6 7_545 .
H21A C21 H21B 109.5 . .
C19 C21 H21C 22.3 7_545 .
C20 C21 H21C 109.8 . .
N4 C21 H21C 99.5 7_545 .
C17 C21 H21C 61.3 7_545 .
P4 C21 H21C 145.7 7_545 .
H21A C21 H21C 109.5 . .
H21B C21 H21C 109.5 . .
C18 C22 C17 81.0(9) 7_545 7_545
C18 C22 C20 137.9(11) 7_545 .
C17 C22 C20 57.8(5) 7_545 .
C18 C22 N4 129.4(10) 7_545 7_545
C17 C22 N4 49.5(4) 7_545 7_545
C20 C22 N4 18.5(4) . 7_545
C18 C22 P4 162.5(11) 7_545 7_545
C17 C22 P4 89.0(4) 7_545 7_545
C20 C22 P4 31.5(4) . 7_545
N4 C22 P4 45.9(3) 7_545 7_545
C18 C22 H22A 101.6 7_545 .
C17 C22 H22A 127.2 7_545 .
C20 C22 H22A 109.9 . .
N4 C22 H22A 101.2 7_545 .
P4 C22 H22A 96.0 7_545 .
C18 C22 H22B 29.8 7_545 .
C17 C22 H22B 52.8 7_545 .
C20 C22 H22B 110.6 . .
N4 C22 H22B 99.8 7_545 .
P4 C22 H22B 141.6 7_545 .
H22A C22 H22B 109.5 . .
C18 C22 H22C 86.3 7_545 .
C17 C22 H22C 123.3 7_545 .
C20 C22 H22C 107.9 . .
N4 C22 H22C 126.4 7_545 .
P4 C22 H22C 87.2 7_545 .
H22A C22 H22C 109.5 . .
H22B C22 H22C 109.5 . .
C4 C4' C3 70.4(15) 12 .
C4 C4' H4'A 167.7 12 .
C3 C4' H4'A 109.5 . .
C4 C4' H4'B 60.4 12 .
C3 C4' H4'B 109.7 . .
H4'A C4' H4'B 109.5 . .
C4 C4' H4'C 81.6 12 .
C3 C4' H4'C 109.2 . .
H4'A C4' H4'C 109.5 . .
H4'B C4' H4'C 109.5 . .
C3 N1 C1 118.4(4) . .
C3 N1 P1 123.7(3) . .
C1 N1 P1 117.9(3) . .
C5 N2 C5 21.7(4) 11_565 .
C5 N2 C8 113.0(4) 11_565 .
C5 N2 C8 117.2(4) . .
C5 N2 C8 117.2(4) 11_565 11_565
C5 N2 C8 113.0(4) . 11_565
C8 N2 C8 20.7(5) . 11_565
C5 N2 P2 118.7(3) 11_565 .
C5 N2 P2 118.7(3) . .
C8 N2 P2 124.0(3) . .
C8 N2 P2 124.0(3) 11_565 .
C14 N3 C11 116.5(4) . .
C14 N3 P3 124.5(3) . .
C11 N3 P3 117.5(4) . .
C20 N4 N4 159.6(19) 7_545 7_545
C20 N4 C17 73.5(13) 7_545 .
N4 N4 C17 112.3(4) 7_545 .
C20 N4 C20 164.0(16) 7_545 .
N4 N4 C20 9.1(8) 7_545 .
C17 N4 C20 117.5(7) . .
C20 N4 P4 44.2(11) 7_545 .
N4 N4 P4 125.1(4) 7_545 .
C17 N4 P4 117.7(4) . .
C20 N4 P4 122.9(7) . .
C20 N4 C21 56.5(13) 7_545 7_545
N4 N4 C21 143.8(11) 7_545 7_545
C17 N4 C21 68.4(5) . 7_545
C20 N4 C21 136.8(7) . 7_545
P4 N4 C21 78.0(4) . 7_545
C20 N4 C22 46.6(11) 7_545 7_545
N4 N4 C22 122.2(11) 7_545 7_545
C17 N4 C22 47.2(4) . 7_545
C20 N4 C22 131.3(6) . 7_545
P4 N4 C22 80.6(4) . 7_545
C21 N4 C22 85.9(5) 7_545 7_545
C20 N4 C17 144.7(15) 7_545 7_545
N4 N4 C17 44.2(3) 7_545 7_545
C17 N4 C17 71.4(5) . 7_545
C20 N4 C17 46.9(5) . 7_545
P4 N4 C17 169.2(5) . 7_545
C21 N4 C17 111.8(5) 7_545 7_545
C22 N4 C17 103.9(5) 7_545 7_545
C20 N4 P4 134.6(14) 7_545 7_545
N4 N4 P4 37.6(2) 7_545 7_545
C17 N4 P4 149.8(5) . 7_545
C20 N4 P4 32.6(5) . 7_545
P4 N4 P4 90.8(3) . 7_545
C21 N4 P4 131.9(5) 7_545 7_545
C22 N4 P4 138.7(5) 7_545 7_545
C17 N4 P4 79.4(3) 7_545 7_545
N1 P1 P2 107.50(11) . .
N1 P1 P2 107.50(11) . 2
P2 P1 P2 81.97(5) . 2
N2 P2 P1 107.82(10) . 2
N2 P2 P1 107.82(10) . .
P1 P2 P1 82.52(5) 2 .
P3 P3 N3 126.72(16) 4_565 .
P3 P3 P4 113.81(11) 4_565 .
N3 P3 P4 106.84(18) . .
P3 P3 P4 109.07(12) 4_565 6
N3 P3 P4 109.03(18) . 6
P4 P3 P4 82.50(7) . 6
C20 P4 N4 20.8(4) 7_545 .
C20 P4 C21 42.3(5) 7_545 7_545
N4 P4 C21 52.1(3) . 7_545
C20 P4 P3 121.8(5) 7_545 .
N4 P4 P3 108.6(3) . .
C21 P4 P3 159.9(2) 7_545 .
C20 P4 P3 121.9(4) 7_545 6
N4 P4 P3 106.6(2) . 6
C21 P4 P3 97.3(2) 7_545 6
P3 P4 P3 82.03(7) . 6
C20 P4 N4 37.4(4) 7_545 7_545
N4 P4 N4 17.3(3) . 7_545
C21 P4 N4 67.5(3) 7_545 7_545
P3 P4 N4 92.65(19) . 7_545
P3 P4 N4 98.23(17) 6 7_545
C20 P4 C22 37.5(4) 7_545 7_545
N4 P4 C22 53.5(3) . 7_545
C21 P4 C22 67.1(3) 7_545 7_545
P3 P4 C22 107.9(2) . 7_545
P3 P4 C22 159.5(2) 6 7_545
N4 P4 C22 64.1(3) 7_545 7_545

loop_
_geom_bond_atom_site_label_1
_geom_bond_atom_site_label_2
_geom_bond_distance
_geom_bond_site_symmetry_2
C1 N1 1.461(6) .
C1 C2 1.516(5) 12
C1 C2 1.516(5) .
C1 H1 0.9588 .
C2 H2A 0.9600 .
C2 H2B 0.9599 .
C2 H2C 0.9601 .
C3 N1 1.461(6) .
C3 C4 1.475(9) 12
C3 C4 1.475(9) .
C3 C4' 1.565(10) .
C3 C4' 1.565(10) 12
C3 H3A 0.9601 .
C4 C4' 0.575(12) 12
C4 H4A 0.9599 .
C4 H4B 0.9600 .
C4 H4C 0.9599 .
C5 C5 0.547(9) 11_565
C5 C7 1.256(8) 11_565
C5 N2 1.456(6) .
C5 C7 1.510(8) .
C5 C6 1.535(7) .
C5 H5A 0.9598 .
C6 C7 1.327(11) 11_565
C6 H6A 0.9600 .
C6 H6B 0.9601 .
C6 H6C 0.9600 .
C7 C5 1.256(8) 11_565
C7 C7 1.285(16) 11_565
C7 C6 1.327(11) 11_565
C7 H7A 0.9600 .
C7 H7B 0.9601 .
C7 H7C 0.9601 .
C8 C8 0.531(14) 11_565
C8 C10 1.121(10) 11_565
C8 N2 1.478(6) .
C8 C9 1.525(9) .
C8 C10 1.528(9) .
C8 H8A 0.9601 .
C9 C10 0.757(11) 11_565
C9 H9A 0.9601 .
C9 H9B 0.9601 .
C9 H9C 0.9599 .
C10 C9 0.757(11) 11_565
C10 C8 1.121(10) 11_565
C10 H10A 0.9600 .
C10 H10B 0.9598 .
C10 H10C 0.9600 .
C11 C13 1.106(10) 4_565
C11 C13 1.488(9) .
C11 N3 1.497(7) .
C11 C12 1.534(7) .
C11 H11A 0.9602 .
C12 C13 1.299(11) 4_565
C12 H12A 0.9601 .
C12 H12B 0.9598 .
C12 H12C 0.9600 .
C13 C11 1.106(10) 4_565
C13 C13 1.247(16) 4_565
C13 C12 1.299(11) 4_565
C13 H13A 0.9599 .
C13 H13B 0.9599 .
C13 H13C 0.9599 .
C14 C15 1.125(12) 4_566
C14 N3 1.464(7) .
C14 C16 1.521(10) .
C14 C15 1.527(10) .
C14 C14 1.563(11) 4_566
C14 H14A 0.9599 .
C15 C16 0.711(11) 4_566
C15 C14 1.125(12) 4_566
C15 H15A 0.9599 .
C15 H15B 0.9601 .
C15 H15C 0.9600 .
C16 C15 0.711(11) 4_566
C16 H16A 0.9601 .
C16 H16B 0.9600 .
C16 H16C 0.9600 .
C17 C22 1.412(10) 7_545
C17 C20 1.425(10) 7_545
C17 N4 1.463(9) .
C17 C18 1.512(9) .
C17 C19 1.550(9) .
C17 N4 1.940(9) 7_545
C17 H17A 0.9601 .
C18 C22 0.805(10) 7_545
C18 H18A 0.9600 .
C18 H18B 0.9599 .
C18 H18C 0.9600 .
C19 C21 1.414(12) 7_545
C19 H19A 0.9601 .
C19 H19B 0.9600 .
C19 H19C 0.9600 .
C20 N4 0.669(9) 7_545
C20 P4 1.313(9) 7_545
C20 C17 1.425(10) 7_545
C20 N4 1.480(9) .
C20 C21 1.501(14) .
C20 C22 1.529(11) .
C20 H20A 0.9600 .
C21 C19 1.414(12) 7_545
C21 N4 1.763(10) 7_545
C21 P4 2.185(10) 7_545
C21 H21A 0.9601 .
C21 H21B 0.9601 .
C21 H21C 0.9600 .
C22 C18 0.805(10) 7_545
C22 C17 1.412(10) 7_545
C22 N4 1.910(10) 7_545
C22 P4 2.344(8) 7_545
C22 H22A 0.9602 .
C22 H22B 0.9600 .
C22 H22C 0.9600 .
C4' C4 0.575(12) 12
C4' H4'A 0.9600 .
C4' H4'B 0.9600 .
C4' H4'C 0.9600 .
N1 P1 1.708(4) .
N2 C5 1.456(6) 11_565
N2 C8 1.478(6) 11_565
N2 P2 1.690(4) .
N3 P3 1.686(5) .
N4 C20 0.669(9) 7_545
N4 N4 0.834(13) 7_545
N4 P4 1.706(7) .
N4 C21 1.763(10) 7_545
N4 C22 1.909(10) 7_545
N4 C17 1.940(9) 7_545
N4 P4 2.290(7) 7_545
P1 P2 2.2274(11) .
P1 P2 2.2275(11) 2
P2 P1 2.2274(11) 2
P3 P3 1.240(3) 4_565
P3 P4 2.2253(19) .
P3 P4 2.2318(19) 6
P4 C20 1.312(9) 7_545
P4 C21 2.184(10) 7_545
P4 P3 2.2317(19) 6
P4 N4 2.290(7) 7_545
P4 C22 2.344(8) 7_545
